data_7027256
loop_
_publ_author_name
'Gil-Rubio, Juan'
'Webernd\"orfer, Birgit'
'Werner, Helmut'

_publ_contact_author
;
        Prof. Dr. Helmut Werner
        Institut f\"ur Anorganische Chemie
        Universit\"at W\"urzburg
        Am Hubland
        D-97074 W\"urzburg
        Deutschland
;
_publ_section_title
;
 A series of new fluororhodium(I) complexes&#x200A;&#x2020;
;
_journal_issue 9
_journal_name_full 'Journal of the Chemical Society, Dalton Transactions'
_journal_page_first 1437
_journal_paper_doi 10.1039/a900440h
_journal_year 1999
_chemical_formula_sum 'C20 H46 F P2 Rh'
_chemical_formula_weight 470.42
_chemical_melting_point 368.15
_chemical_name_systematic
; 
 ? 
;
_space_group_IT_number 14
_symmetry_cell_setting monoclinic
_symmetry_Int_Tables_number 14
_symmetry_space_group_name_Hall '-P 2ybc'
_symmetry_space_group_name_H-M 'P 1 21/c 1'
_atom_sites_solution_hydrogens geom
_atom_sites_solution_primary direct
_atom_sites_solution_secondary difmap
_audit_creation_method SHELXL
_cell_angle_alpha 90.00
_cell_angle_beta 112.594(14)
_cell_angle_gamma 90.00
_cell_formula_units_Z 4
_cell_length_a 19.401(9)
_cell_length_b 8.5915(9)
_cell_length_c 15.175(7)
_cell_measurement_reflns_used 25
_cell_measurement_temperature 173(2)
_cell_measurement_theta_max 15
_cell_measurement_theta_min 10
_cell_volume 2335.3(16)
_computing_cell_refinement 'CAD4 (Enraf-Nonius)'
_computing_data_collection 'CAD4 (Enraf-Nonius)'
_computing_data_reduction 'BEGIN (SDP)'
_computing_structure_refinement 'SHELXL-93 (Sheldrick, 1993)'
_computing_structure_solution 'SHELXS-86 (Sheldrick, 1990)'
_diffrn_ambient_temperature 173(2)
_diffrn_measurement_device 'CAD4 (Enraf-Nonius)'
_diffrn_measurement_method 'Omega/Theta scans'
_diffrn_radiation_monochromator graphite
_diffrn_radiation_source 'fine-focus sealed tube'
_diffrn_radiation_type 'Mo K\a'
_diffrn_radiation_wavelength 0.71073
_diffrn_reflns_av_R_equivalents 0.0442
_diffrn_reflns_av_sigmaI/netI 0.0609
_diffrn_reflns_limit_h_max 22
_diffrn_reflns_limit_h_min 0
_diffrn_reflns_limit_k_max 1
_diffrn_reflns_limit_k_min -10
_diffrn_reflns_limit_l_max 16
_diffrn_reflns_limit_l_min -17
_diffrn_reflns_number 4191
_diffrn_reflns_theta_max 25.00
_diffrn_reflns_theta_min 2.27
_diffrn_standards_decay_% 0.06
_diffrn_standards_interval_time 60
_diffrn_standards_number 2
_exptl_absorpt_coefficient_mu 0.868
_exptl_absorpt_correction_T_max 1.00
_exptl_absorpt_correction_T_min 0.94
_exptl_absorpt_correction_type empirical
_exptl_absorpt_process_details
;
 Empirical absorption correction by psi-scans from 7 reflections 
 with chi-angles near 90 degrees.
;
_exptl_crystal_colour yellow
_exptl_crystal_density_diffrn 1.338
_exptl_crystal_description prism
_exptl_crystal_F_000 1000
_exptl_crystal_size_max 0.12
_exptl_crystal_size_mid 0.10
_exptl_crystal_size_min 0.03
_refine_diff_density_max 0.673
_refine_diff_density_min -0.968
_refine_diff_density_rms 0.110
_refine_ls_extinction_method none
_refine_ls_goodness_of_fit_all 1.096
_refine_ls_goodness_of_fit_ref 1.061
_refine_ls_hydrogen_treatment refxyz
_refine_ls_matrix_type full
_refine_ls_number_parameters 241
_refine_ls_number_reflns 3869
_refine_ls_number_restraints 0
_refine_ls_restrained_S_all 1.107
_refine_ls_restrained_S_obs 1.061
_refine_ls_R_factor_all 0.0724
_refine_ls_R_factor_gt 0.0405
_refine_ls_shift/esd_mean 0.000
_refine_ls_shift/su_max 0.000
_refine_ls_structure_factor_coef Fsqd
_refine_ls_weighting_details 'w=1/[\s^2^(Fo^2^)+(0.0477P)^2^+2.4180P] where P=(Fo^2^+2Fc^2^)/3'
_refine_ls_weighting_scheme calc
_refine_ls_wR_factor_all 0.1129
_refine_ls_wR_factor_ref 0.0924
_reflns_number_gt 2886
_reflns_number_total 3875
_reflns_observed_criterion >2sigma(I)
_cod_data_source_file 900440hsup1.cif
_cod_data_source_block 9
_cod_depositor_comments
;
The following automatic conversions were performed:

'_chemical_melting_point' value '95_C' was changed to '368.15' - it
was converted from degrees Celsius(C) to
Kelvins(K).

'_symmetry_cell_setting' value 'Monoclinic' changed to
'monoclinic' according to
/home/saulius/struct/CIF-dictionaries/cif_core.dic dictionary named
'cif_core.dic' version 2.4.2 from 2011-04-26.

Automatic conversion script
Id: cif_fix_values 1891 2012-01-12 08:04:46Z andrius 

The following automatic conversions were performed:

'_refine_ls_weighting_scheme' value 'calc
w=1/[\s^2^(Fo^2^)+(0.0477P)^2^+2.4180P] where P=(Fo^2^+2Fc^2^)/3' was
changed to 'calc'. New tag '_refine_ls_weighting_details' was
created. The value of the new tag was set to
'w=1/[\s^2^(Fo^2^)+(0.0477P)^2^+2.4180P] where P=(Fo^2^+2Fc^2^)/3'.

Automatic conversion script
Id: cif_fix_values 3143 2015-03-26 13:38:13Z robertas 
;
_cod_original_cell_volume 2335.4(15)
_cod_database_code 7027256

loop_
_symmetry_equiv_pos_as_xyz
'x, y, z'
'-x, y+1/2, -z+1/2'
'-x, -y, -z'
'x, -y-1/2, z-1/2'

loop_
_atom_site_aniso_label
_atom_site_aniso_U_11
_atom_site_aniso_U_22
_atom_site_aniso_U_33
_atom_site_aniso_U_23
_atom_site_aniso_U_13
_atom_site_aniso_U_12
Rh 0.0216(2) 0.0180(2) 0.0217(2) 0.0011(2) 0.0080(2) -0.0010(2)
P1 0.0252(7) 0.0199(6) 0.0236(8) 0.0017(5) 0.0096(6) 0.0013(5)
P2 0.0230(7) 0.0219(6) 0.0218(7) 0.0005(5) 0.0098(6) 0.0014(5)
F 0.027(2) 0.026(2) 0.036(2) 0.0107(13) 0.0040(15) -0.0008(12)
C1 0.032(3) 0.025(3) 0.034(4) 0.003(2) 0.011(3) -0.004(2)
C2 0.035(3) 0.022(3) 0.028(3) 0.002(2) 0.005(3) 0.001(2)
C10 0.035(3) 0.029(3) 0.032(3) 0.003(2) 0.016(3) 0.008(2)
C11 0.037(3) 0.024(3) 0.026(3) 0.002(2) 0.013(3) -0.005(2)
C12 0.028(3) 0.027(3) 0.022(3) 0.001(2) 0.003(2) -0.001(2)
C13 0.055(4) 0.036(3) 0.040(4) -0.009(3) 0.022(3) 0.003(3)
C14 0.046(4) 0.040(3) 0.051(4) 0.002(3) 0.032(3) 0.005(3)
C15 0.041(4) 0.039(3) 0.049(4) 0.010(3) 0.027(3) -0.001(3)
C16 0.052(4) 0.026(3) 0.033(3) 0.011(2) 0.016(3) 0.003(3)
C17 0.026(3) 0.041(3) 0.050(4) 0.004(3) 0.000(3) 0.002(2)
C18 0.049(4) 0.043(3) 0.027(3) -0.010(3) 0.011(3) -0.006(3)
C20 0.029(3) 0.029(3) 0.028(3) -0.002(2) 0.014(2) -0.002(2)
C21 0.031(3) 0.021(2) 0.036(3) -0.002(2) 0.017(3) 0.003(2)
C22 0.025(3) 0.033(3) 0.022(3) -0.003(2) 0.007(2) 0.008(2)
C23 0.034(3) 0.042(3) 0.035(4) 0.003(3) 0.018(3) -0.004(2)
C24 0.029(3) 0.044(3) 0.037(4) -0.008(3) 0.011(3) 0.004(2)
C25 0.049(4) 0.032(3) 0.042(4) 0.015(3) 0.017(3) 0.011(3)
C26 0.042(4) 0.028(3) 0.038(4) -0.005(2) 0.020(3) 0.004(2)
C27 0.046(4) 0.034(3) 0.038(4) -0.014(3) 0.014(3) 0.003(3)
C28 0.039(4) 0.053(4) 0.029(3) -0.003(3) 0.017(3) 0.005(3)

loop_
_atom_site_label
_atom_site_type_symbol
_atom_site_fract_x
_atom_site_fract_y
_atom_site_fract_z
_atom_site_U_iso_or_equiv
_atom_site_thermal_displace_type
_atom_site_occupancy
_atom_site_calc_flag
_atom_site_refinement_flags
Rh Rh 0.75092(2) 0.11209(4) 0.07654(3) 0.02051(14) Uani 1 d .
P1 P 0.84372(8) -0.04839(14) 0.17910(10) 0.0228(3) Uani 1 d .
P2 P 0.64851(7) 0.23063(14) -0.04029(9) 0.0219(3) Uani 1 d .
F F 0.6838(2) -0.0825(3) 0.0476(2) 0.0322(7) Uani 1 d .
C1 C 0.8268(3) 0.2786(6) 0.0672(4) 0.0309(13) Uani 1 d .
H1B H 0.8746(33) 0.2401(65) 0.0880(42) 0.037 Uiso 1 d .
H1A H 0.8057(30) 0.3319(64) -0.0010(41) 0.037 Uiso 1 d .
C2 C 0.8026(3) 0.3225(6) 0.1380(4) 0.0305(13) Uani 1 d .
H2A H 0.7686(32) 0.4173(64) 0.1294(41) 0.037 Uiso 1 d .
H2B H 0.8344(31) 0.3031(63) 0.2050(42) 0.037 Uiso 1 d .
C10 C 0.8914(3) -0.1628(6) 0.1153(4) 0.0311(13) Uani 1 d .
H10 H 0.9290(3) -0.2321(6) 0.1627(4) 0.037 Uiso 1 calc R
C11 C 0.8014(3) -0.2031(6) 0.2268(4) 0.0286(12) Uani 1 d .
H11 H 0.7685(3) -0.2625(6) 0.1693(4) 0.034 Uiso 1 calc R
C12 C 0.9229(3) 0.0421(6) 0.2795(4) 0.0277(12) Uani 1 d .
H12 H 0.9367(3) 0.1372(6) 0.2519(4) 0.033 Uiso 1 calc R
C13 C 0.8364(4) -0.2647(7) 0.0391(4) 0.043(2) Uani 1 d .
H13A H 0.8154(17) -0.3420(31) 0.0692(5) 0.064 Uiso 1 calc R
H13B H 0.8621(6) -0.3180(37) 0.0033(20) 0.064 Uiso 1 calc R
H13C H 0.7962(13) -0.2000(9) -0.0046(18) 0.064 Uiso 1 calc R
C14 C 0.9329(4) -0.0564(7) 0.0706(5) 0.042(2) Uani 1 d .
H14A H 0.9659(17) 0.0139(33) 0.1194(8) 0.063 Uiso 1 calc R
H14B H 0.8966(4) 0.0048(35) 0.0190(19) 0.063 Uiso 1 calc R
H14C H 0.9627(18) -0.1201(7) 0.0447(26) 0.063 Uiso 1 calc R
C15 C 0.7480(3) -0.1380(7) 0.2707(5) 0.0401(15) Uani 1 d .
H15A H 0.7133(15) -0.0645(35) 0.2261(12) 0.060 Uiso 1 calc R
H15B H 0.7768(4) -0.0842(40) 0.3305(15) 0.060 Uiso 1 calc R
H15C H 0.7198(16) -0.2236(8) 0.2835(26) 0.060 Uiso 1 calc R
C16 C 0.8546(3) -0.3253(6) 0.2913(4) 0.0371(14) Uani 1 d .
H16A H 0.8882(15) -0.2756(10) 0.3503(12) 0.056 Uiso 1 calc R
H16B H 0.8840(15) -0.3718(32) 0.2581(11) 0.056 Uiso 1 calc R
H16C H 0.8256(4) -0.4066(24) 0.3068(23) 0.056 Uiso 1 calc R
C17 C 0.9953(3) -0.0528(7) 0.3228(5) 0.044(2) Uani 1 d .
H17A H 1.0139(13) -0.0780(43) 0.2729(8) 0.065 Uiso 1 calc R
H17B H 0.9853(6) -0.1493(24) 0.3503(27) 0.065 Uiso 1 calc R
H17C H 1.0329(8) 0.0083(21) 0.3729(21) 0.065 Uiso 1 calc R
C18 C 0.8983(4) 0.1014(7) 0.3575(4) 0.0409(15) Uani 1 d .
H18A H 0.8525(13) 0.1627(39) 0.3286(5) 0.061 Uiso 1 calc R
H18B H 0.9377(10) 0.1668(38) 0.4021(17) 0.061 Uiso 1 calc R
H18C H 0.8889(22) 0.0127(7) 0.3920(19) 0.061 Uiso 1 calc R
C20 C 0.5616(3) 0.1693(6) -0.0262(4) 0.0273(12) Uani 1 d .
H20 H 0.5608(3) 0.0533(6) -0.0320(4) 0.033 Uiso 1 calc R
C21 C 0.6485(3) 0.4462(6) -0.0554(4) 0.0279(12) Uani 1 d .
H21 H 0.7011(3) 0.4756(6) -0.0442(4) 0.033 Uiso 1 calc R
C22 C 0.6364(3) 0.1549(6) -0.1602(4) 0.0270(12) Uani 1 d .
H22 H 0.5941(3) 0.2121(6) -0.2092(4) 0.032 Uiso 1 calc R
C23 C 0.5639(3) 0.2009(7) 0.0740(4) 0.0357(14) Uani 1 d .
H23A H 0.5599(21) 0.3131(8) 0.0826(10) 0.054 Uiso 1 calc R
H23B H 0.6111(9) 0.1624(38) 0.1215(4) 0.054 Uiso 1 calc R
H23C H 0.5221(12) 0.1473(35) 0.0822(10) 0.054 Uiso 1 calc R
C24 C 0.4883(3) 0.2237(7) -0.1039(4) 0.0371(14) Uani 1 d .
H24A H 0.4879(10) 0.1964(41) -0.1667(4) 0.056 Uiso 1 calc R
H24B H 0.4837(11) 0.3367(9) -0.0997(18) 0.056 Uiso 1 calc R
H24C H 0.4463(3) 0.1726(35) -0.0949(17) 0.056 Uiso 1 calc R
C25 C 0.6001(4) 0.5093(6) -0.1545(4) 0.0410(15) Uani 1 d .
H25A H 0.6169(15) 0.4646(37) -0.2022(6) 0.061 Uiso 1 calc R
H25B H 0.6045(18) 0.6229(8) -0.1547(9) 0.061 Uiso 1 calc R
H25C H 0.5478(5) 0.4807(41) -0.1699(13) 0.061 Uiso 1 calc R
C26 C 0.6291(3) 0.5340(6) 0.0194(4) 0.0348(14) Uani 1 d .
H26A H 0.6562(16) 0.4880(28) 0.0824(6) 0.052 Uiso 1 calc R
H26B H 0.5752(4) 0.5267(36) 0.0037(15) 0.052 Uiso 1 calc R
H26C H 0.6433(19) 0.6436(11) 0.0201(19) 0.052 Uiso 1 calc R
C27 C 0.6192(3) -0.0182(6) -0.1718(4) 0.0398(15) Uani 1 d .
H27A H 0.5694(10) -0.0369(8) -0.1718(29) 0.060 Uiso 1 calc R
H27B H 0.6564(13) -0.0751(8) -0.1188(16) 0.060 Uiso 1 calc R
H27C H 0.6208(22) -0.0543(11) -0.2323(14) 0.060 Uiso 1 calc R
C28 C 0.7076(3) 0.1875(7) -0.1783(4) 0.0392(14) Uani 1 d .
H28A H 0.7194(12) 0.2988(10) -0.1694(27) 0.059 Uiso 1 calc R
H28B H 0.6997(8) 0.1576(42) -0.2438(10) 0.059 Uiso 1 calc R
H28C H 0.7491(6) 0.1271(35) -0.1334(18) 0.059 Uiso 1 calc R

loop_
_atom_type_symbol
_atom_type_description
_atom_type_scat_dispersion_real
_atom_type_scat_dispersion_imag
_atom_type_scat_source
C C 0.0033 0.0016 'International Tables Vol C Tables 4.2.6.8 and 6.1.1.4'
H H 0.0000 0.0000 'International Tables Vol C Tables 4.2.6.8 and 6.1.1.4'
P P 0.1023 0.0942 'International Tables Vol C Tables 4.2.6.8 and 6.1.1.4'
F F 0.0171 0.0103 'International Tables Vol C Tables 4.2.6.8 and 6.1.1.4'
Rh Rh -1.2870 0.9190 'International Tables Vol C Tables 4.2.6.8 and 6.1.1.4'

loop_
_geom_angle_atom_site_label_1
_geom_angle_atom_site_label_2
_geom_angle_atom_site_label_3
_geom_angle
F Rh C1 160.4(2)
F Rh C2 161.2(2)
C1 Rh C2 38.4(2)
F Rh P1 85.71(9)
C1 Rh P1 93.8(2)
C2 Rh P1 95.6(2)
F Rh P2 84.71(9)
C1 Rh P2 93.8(2)
C2 Rh P2 94.8(2)
P1 Rh P2 169.53(5)
C11 P1 C10 102.1(2)
C11 P1 C12 109.2(2)
C10 P1 C12 103.1(3)
C11 P1 Rh 110.0(2)
C10 P1 Rh 112.2(2)
C12 P1 Rh 118.8(2)
C20 P2 C22 103.6(2)
C20 P2 C21 109.8(2)
C22 P2 C21 103.5(2)
C20 P2 Rh 109.6(2)
C22 P2 Rh 110.0(2)
C21 P2 Rh 119.2(2)
C2 C1 Rh 71.1(3)
C1 C2 Rh 70.5(3)
C13 C10 C14 110.0(5)
C13 C10 P1 111.0(4)
C14 C10 P1 111.4(4)
C16 C11 C15 111.9(5)
C16 C11 P1 116.7(4)
C15 C11 P1 112.5(3)
C18 C12 C17 110.7(5)
C18 C12 P1 111.5(4)
C17 C12 P1 117.3(4)
C23 C20 C24 112.0(4)
C23 C20 P2 112.6(4)
C24 C20 P2 116.2(4)
C26 C21 C25 108.8(4)
C26 C21 P2 112.8(4)
C25 C21 P2 116.2(4)
C27 C22 C28 109.3(4)
C27 C22 P2 113.3(4)
C28 C22 P2 109.1(4)

loop_
_geom_bond_atom_site_label_1
_geom_bond_atom_site_label_2
_geom_bond_distance
Rh F 2.060(3)
Rh C1 2.096(5)
Rh C2 2.103(5)
Rh P1 2.3263(15)
Rh P2 2.328(2)
P1 C11 1.851(5)
P1 C10 1.857(5)
P1 C12 1.868(5)
P2 C20 1.855(5)
P2 C22 1.861(5)
P2 C21 1.867(5)
C1 C2 1.380(8)
C10 C13 1.515(8)
C10 C14 1.538(8)
C11 C16 1.533(7)
C11 C15 1.536(8)
C12 C18 1.525(8)
C12 C17 1.536(7)
C20 C23 1.529(7)
C20 C24 1.530(7)
C21 C26 1.525(7)
C21 C25 1.534(7)
C22 C27 1.519(7)
C22 C28 1.534(8)

loop_
_geom_torsion_atom_site_label_1
_geom_torsion_atom_site_label_2
_geom_torsion_atom_site_label_3
_geom_torsion_atom_site_label_4
_geom_torsion
F Rh P1 C11 -29.8(2)
C1 Rh P1 C11 169.8(2)
C2 Rh P1 C11 131.4(2)
P2 Rh P1 C11 -53.7(4)
F Rh P1 C10 83.1(2)
C1 Rh P1 C10 -77.3(2)
C2 Rh P1 C10 -115.8(3)
P2 Rh P1 C10 59.1(4)
F Rh P1 C12 -156.7(2)
C1 Rh P1 C12 42.9(3)
C2 Rh P1 C12 4.5(3)
P2 Rh P1 C12 179.4(3)
F Rh P2 C20 41.5(2)
C1 Rh P2 C20 -158.1(2)
C2 Rh P2 C20 -119.6(2)
P1 Rh P2 C20 65.4(3)
F Rh P2 C22 -71.8(2)
C1 Rh P2 C22 88.6(2)
C2 Rh P2 C22 127.1(2)
P1 Rh P2 C22 -47.8(4)
F Rh P2 C21 169.1(2)
C1 Rh P2 C21 -30.5(3)
C2 Rh P2 C21 8.0(3)
P1 Rh P2 C21 -167.0(3)
F Rh C1 C2 177.7(4)
C2 Rh C1 C2 0.0
P1 Rh C1 C2 -94.3(3)
P2 Rh C1 C2 93.0(3)
Rh C1 C2 Rh 0.0
F Rh C2 C1 -177.7(4)
C1 Rh C2 C1 0.0
P1 Rh C2 C1 89.1(3)
P2 Rh C2 C1 -90.0(3)
C11 P1 C10 C13 58.3(4)
C12 P1 C10 C13 171.6(4)
Rh P1 C10 C13 -59.4(4)
C11 P1 C10 C14 -178.8(4)
C12 P1 C10 C14 -65.4(5)
Rh P1 C10 C14 63.6(4)
C10 P1 C11 C16 57.3(4)
C12 P1 C11 C16 -51.4(5)
Rh P1 C11 C16 176.5(3)
C10 P1 C11 C15 -171.3(4)
C12 P1 C11 C15 80.0(5)
Rh P1 C11 C15 -52.0(4)
C11 P1 C12 C18 -55.0(4)
C10 P1 C12 C18 -163.0(4)
Rh P1 C12 C18 72.2(4)
C11 P1 C12 C17 74.1(5)
C10 P1 C12 C17 -33.9(5)
Rh P1 C12 C17 -158.7(4)
C22 P2 C20 C23 172.3(4)
C21 P2 C20 C23 -77.7(4)
Rh P2 C20 C23 55.0(4)
C22 P2 C20 C24 -56.6(4)
C21 P2 C20 C24 53.4(5)
Rh P2 C20 C24 -173.9(3)
C20 P2 C21 C26 48.8(5)
C22 P2 C21 C26 158.8(4)
Rh P2 C21 C26 -78.8(4)
C20 P2 C21 C25 -77.9(5)
C22 P2 C21 C25 32.2(5)
Rh P2 C21 C25 154.6(4)
C20 P2 C22 C27 -53.9(4)
C21 P2 C22 C27 -168.5(4)
Rh P2 C22 C27 63.2(4)
C20 P2 C22 C28 -175.9(4)
C21 P2 C22 C28 69.5(4)
Rh P2 C22 C28 -58.9(4)
